data_4117787
loop_
_publ_author_name
'Philip Magnus'
'Wesley A. Freund'
'Eric J. Moorhead'
'Trevor Rainey'

_publ_section_title
;
 Formal Synthesis of (\+-)-Methyl Rocaglate Using an Unprecedented Acetyl
 Bromide Mediated Nazarov Reaction
;
_journal_name_full 'Journal of the American Chemical Society'
_journal_page_first 6140
_journal_page_last 6142
_journal_paper_doi 10.1021/ja300900p
_journal_volume 134
_journal_year 2012
_chemical_formula_sum 'C27 H24 O5'
_chemical_formula_weight 428.46
_chemical_name_systematic
; 
 ? 
;
_space_group_IT_number 14
_symmetry_cell_setting monoclinic
_symmetry_space_group_name_Hall '-P 2ybc'
_symmetry_space_group_name_H-M 'P 1 21/c 1'
_atom_sites_solution_hydrogens geom
_atom_sites_solution_primary direct
_atom_sites_solution_secondary difmap
_audit_creation_method SHELXL-97
_cell_angle_alpha 90.00
_cell_angle_beta 102.139(4)
_cell_angle_gamma 90.00
_cell_formula_units_Z 4
_cell_length_a 12.3190(6)
_cell_length_b 10.3129(6)
_cell_length_c 17.3538(9)
_cell_measurement_reflns_used 4858
_cell_measurement_temperature 153(2)
_cell_measurement_theta_max 27.5
_cell_measurement_theta_min 1
_cell_volume 2155.4(2)
_computing_structure_refinement 'SHELXL-97 (Sheldrick, 1997)'
_computing_structure_solution 'SHELXS-97 (Sheldrick, 1990)'
_diffrn_ambient_temperature 153(2)
_diffrn_measured_fraction_theta_full 0.988
_diffrn_measured_fraction_theta_max 0.988
_diffrn_measurement_device_type 'Nonius Kappa CCD'
_diffrn_measurement_method '\f and \w scans'
_diffrn_radiation_monochromator graphite
_diffrn_radiation_source 'fine-focus sealed tube'
_diffrn_radiation_type MoK\a
_diffrn_radiation_wavelength 0.71073
_diffrn_reflns_av_R_equivalents 0.0771
_diffrn_reflns_av_sigmaI/netI 0.1137
_diffrn_reflns_limit_h_max 15
_diffrn_reflns_limit_h_min -15
_diffrn_reflns_limit_k_max 13
_diffrn_reflns_limit_k_min -12
_diffrn_reflns_limit_l_max 22
_diffrn_reflns_limit_l_min -22
_diffrn_reflns_number 8721
_diffrn_reflns_theta_full 27.42
_diffrn_reflns_theta_max 27.42
_diffrn_reflns_theta_min 2.31
_exptl_absorpt_coefficient_mu 0.091
_exptl_absorpt_correction_type none
_exptl_crystal_colour colorless
_exptl_crystal_density_diffrn 1.320
_exptl_crystal_description prisms
_exptl_crystal_F_000 904
_exptl_crystal_size_max 0.25
_exptl_crystal_size_mid 0.12
_exptl_crystal_size_min 0.04
_refine_diff_density_max 0.199
_refine_diff_density_min -0.175
_refine_diff_density_rms 0.042
_refine_ls_extinction_coef 0.0057(11)
_refine_ls_extinction_expression Fc^*^=kFc[1+0.001xFc^2^\l^3^/sin(2\q)]^-1/4^
_refine_ls_extinction_method SHELXL
_refine_ls_goodness_of_fit_ref 0.992
_refine_ls_hydrogen_treatment refall
_refine_ls_matrix_type full
_refine_ls_number_parameters 386
_refine_ls_number_reflns 4851
_refine_ls_number_restraints 0
_refine_ls_restrained_S_all 0.992
_refine_ls_R_factor_all 0.1481
_refine_ls_R_factor_gt 0.0540
_refine_ls_shift/su_max 0.000
_refine_ls_shift/su_mean 0.000
_refine_ls_structure_factor_coef Fsqd
_refine_ls_weighting_details 'calc w=1/[\s^2^(Fo^2^)+(0.0449P)^2^] where P=(Fo^2^+2Fc^2^)/3'
_refine_ls_weighting_scheme calc
_refine_ls_wR_factor_gt 0.0961
_refine_ls_wR_factor_ref 0.1227
_reflns_number_gt 2366
_reflns_number_total 4851
_reflns_threshold_expression >2sigma(I)
_cod_data_source_file ja300900p_si_001.cif
_cod_data_source_block v010
_cod_database_code 4117787

loop_
_symmetry_equiv_pos_as_xyz
'x, y, z'
'-x, y+1/2, -z+1/2'
'-x, -y, -z'
'x, -y-1/2, z-1/2'

loop_
_atom_site_label
_atom_site_type_symbol
_atom_site_fract_x
_atom_site_fract_y
_atom_site_fract_z
_atom_site_U_iso_or_equiv
_atom_site_adp_type
_atom_site_occupancy
_atom_site_symmetry_multiplicity
_atom_site_calc_flag
O1 O 0.81438(11) 0.64833(14) 0.59676(7) 0.0371(4) Uani 1 1 d
C2 C 0.73008(17) 0.7474(2) 0.56950(11) 0.0344(5) Uani 1 1 d
C3 C 0.65733(18) 0.6996(2) 0.49200(11) 0.0341(5) Uani 1 1 d
C4 C 0.54966(18) 0.6933(2) 0.49504(11) 0.0364(5) Uani 1 1 d
C5 C 0.53520(19) 0.7350(2) 0.57388(12) 0.0364(5) Uani 1 1 d
C6 C 0.64892(18) 0.7466(2) 0.62760(12) 0.0357(5) Uani 1 1 d
C7 C 0.68633(17) 0.6263(2) 0.67473(10) 0.0347(5) Uani 1 1 d
C8 C 0.64574(18) 0.5641(2) 0.73500(11) 0.0373(6) Uani 1 1 d
C9 C 0.69796(19) 0.4539(2) 0.76943(12) 0.0397(6) Uani 1 1 d
C10 C 0.79064(18) 0.4049(2) 0.74434(11) 0.0387(6) Uani 1 1 d
C11 C 0.83393(19) 0.4649(2) 0.68557(12) 0.0368(6) Uani 1 1 d
C12 C 0.77874(17) 0.5751(2) 0.65328(11) 0.0346(5) Uani 1 1 d
C13 C 0.78679(18) 0.8762(2) 0.56302(10) 0.0327(5) Uani 1 1 d
C14 C 0.7253(2) 0.9819(2) 0.52992(11) 0.0385(6) Uani 1 1 d
C15 C 0.7739(2) 1.1001(2) 0.52014(12) 0.0395(6) Uani 1 1 d
C16 C 0.88739(19) 1.1143(2) 0.54606(12) 0.0385(6) Uani 1 1 d
C17 C 0.9503(2) 1.0102(2) 0.58147(12) 0.0414(6) Uani 1 1 d
C18 C 0.89974(19) 0.8921(3) 0.58851(12) 0.0377(6) Uani 1 1 d
O19 O 0.94476(13) 1.22615(15) 0.54028(9) 0.0511(5) Uani 1 1 d
C20 C 0.8870(3) 1.3270(3) 0.49118(17) 0.0589(7) Uani 1 1 d
C21 C 0.70752(17) 0.6599(2) 0.42515(11) 0.0359(5) Uani 1 1 d
C22 C 0.7807(2) 0.7389(3) 0.39558(13) 0.0438(6) Uani 1 1 d
C23 C 0.8242(2) 0.6998(3) 0.33225(13) 0.0503(7) Uani 1 1 d
C24 C 0.7984(2) 0.5799(3) 0.29874(14) 0.0506(7) Uani 1 1 d
C25 C 0.7278(2) 0.4993(3) 0.32815(13) 0.0532(7) Uani 1 1 d
C26 C 0.6812(2) 0.5396(3) 0.39006(13) 0.0476(6) Uani 1 1 d
C27 C 0.4517(2) 0.6588(3) 0.43166(14) 0.0466(6) Uani 1 1 d
O28 O 0.44659(12) 0.75754(15) 0.59182(8) 0.0459(4) Uani 1 1 d
O29 O 0.55467(12) 0.61974(15) 0.75486(7) 0.0440(4) Uani 1 1 d
C30 C 0.5129(3) 0.5572(3) 0.81614(15) 0.0542(7) Uani 1 1 d
O31 O 0.83556(13) 0.29490(14) 0.78262(8) 0.0459(4) Uani 1 1 d
C32 C 0.9193(3) 0.2304(3) 0.75222(16) 0.0491(7) Uani 1 1 d
H6 H 0.6550(14) 0.826(2) 0.6609(10) 0.032(5) Uiso 1 1 d
H9 H 0.6723(16) 0.406(2) 0.8135(11) 0.043(6) Uiso 1 1 d
H11 H 0.8985(18) 0.432(2) 0.6672(11) 0.052(7) Uiso 1 1 d
H14 H 0.6490(16) 0.9754(17) 0.5135(9) 0.019(5) Uiso 1 1 d
H15 H 0.7323(17) 1.172(2) 0.4940(12) 0.047(7) Uiso 1 1 d
H17 H 1.0296(19) 1.021(2) 0.5992(11) 0.049(7) Uiso 1 1 d
H18 H 0.9436(16) 0.817(2) 0.6098(11) 0.035(6) Uiso 1 1 d
H20A H 0.945(2) 1.391(3) 0.4900(13) 0.064(8) Uiso 1 1 d
H20B H 0.823(2) 1.365(2) 0.5127(13) 0.061(8) Uiso 1 1 d
H20C H 0.854(2) 1.287(2) 0.4365(16) 0.073(8) Uiso 1 1 d
H22 H 0.7996(16) 0.820(2) 0.4180(11) 0.038(6) Uiso 1 1 d
H23 H 0.8747(17) 0.755(2) 0.3108(11) 0.041(6) Uiso 1 1 d
H24 H 0.8348(18) 0.553(2) 0.2542(12) 0.059(7) Uiso 1 1 d
H25 H 0.7120(17) 0.420(2) 0.3079(12) 0.045(7) Uiso 1 1 d
H26 H 0.6319(18) 0.484(2) 0.4088(12) 0.048(7) Uiso 1 1 d
H27A H 0.4752(19) 0.646(2) 0.3794(15) 0.071(7) Uiso 1 1 d
H27B H 0.392(2) 0.720(2) 0.4269(13) 0.059(8) Uiso 1 1 d
H27C H 0.414(2) 0.575(3) 0.4431(15) 0.084(9) Uiso 1 1 d
H30A H 0.4445(18) 0.606(2) 0.8198(11) 0.050(7) Uiso 1 1 d
H30B H 0.5698(19) 0.561(2) 0.8639(14) 0.061(8) Uiso 1 1 d
H30C H 0.491(2) 0.461(3) 0.7992(14) 0.079(9) Uiso 1 1 d
H32A H 0.9435(17) 0.154(2) 0.7862(12) 0.048(7) Uiso 1 1 d
H32B H 0.990(2) 0.287(2) 0.7537(14) 0.070(8) Uiso 1 1 d
H32C H 0.8931(18) 0.206(2) 0.6988(15) 0.054(7) Uiso 1 1 d

loop_
_atom_site_aniso_label
_atom_site_aniso_U_11
_atom_site_aniso_U_22
_atom_site_aniso_U_33
_atom_site_aniso_U_23
_atom_site_aniso_U_13
_atom_site_aniso_U_12
O1 0.0418(10) 0.0364(9) 0.0352(7) 0.0050(7) 0.0131(7) 0.0008(8)
C2 0.0370(13) 0.0333(13) 0.0334(11) 0.0003(10) 0.0084(10) 0.0022(11)
C3 0.0450(15) 0.0260(13) 0.0321(11) 0.0010(9) 0.0100(10) -0.0010(11)
C4 0.0427(15) 0.0307(14) 0.0357(11) -0.0006(10) 0.0079(10) -0.0048(11)
C5 0.0389(14) 0.0317(14) 0.0396(12) 0.0054(10) 0.0109(11) -0.0003(11)
C6 0.0433(14) 0.0328(14) 0.0333(11) -0.0021(11) 0.0130(10) -0.0013(11)
C7 0.0397(14) 0.0354(14) 0.0281(10) -0.0027(10) 0.0049(9) -0.0029(11)
C8 0.0405(14) 0.0418(15) 0.0305(11) -0.0030(10) 0.0093(10) -0.0030(12)
C9 0.0501(16) 0.0409(16) 0.0294(11) 0.0022(10) 0.0109(11) -0.0054(12)
C10 0.0485(15) 0.0321(14) 0.0346(11) 0.0011(11) 0.0066(10) -0.0014(12)
C11 0.0419(15) 0.0352(15) 0.0340(11) 0.0000(10) 0.0094(10) -0.0015(12)
C12 0.0415(14) 0.0353(14) 0.0276(10) 0.0007(10) 0.0091(10) -0.0048(12)
C13 0.0371(15) 0.0327(14) 0.0289(10) -0.0033(10) 0.0083(9) -0.0032(11)
C14 0.0334(15) 0.0398(16) 0.0401(12) -0.0058(11) 0.0031(11) -0.0022(13)
C15 0.0479(17) 0.0315(15) 0.0384(12) -0.0005(11) 0.0073(11) -0.0017(13)
C16 0.0489(17) 0.0304(14) 0.0375(11) -0.0029(11) 0.0119(11) -0.0106(13)
C17 0.0414(16) 0.0424(17) 0.0399(12) -0.0003(11) 0.0077(11) -0.0068(14)
C18 0.0405(16) 0.0369(15) 0.0351(11) 0.0037(11) 0.0067(10) 0.0044(13)
O19 0.0583(11) 0.0359(11) 0.0575(9) 0.0012(8) 0.0090(8) -0.0118(9)
C20 0.075(2) 0.0362(17) 0.0643(18) 0.0069(15) 0.0124(17) -0.0086(17)
C21 0.0392(14) 0.0353(14) 0.0322(11) -0.0001(10) 0.0050(10) 0.0019(11)
C22 0.0486(16) 0.0452(17) 0.0389(12) -0.0062(12) 0.0124(11) -0.0033(13)
C23 0.0473(16) 0.069(2) 0.0375(13) -0.0005(13) 0.0155(12) 0.0003(14)
C24 0.0569(17) 0.0614(19) 0.0345(13) 0.0014(13) 0.0116(12) 0.0173(15)
C25 0.075(2) 0.0401(18) 0.0434(14) -0.0089(13) 0.0103(13) 0.0127(15)
C26 0.0617(18) 0.0401(17) 0.0423(13) -0.0013(12) 0.0141(12) -0.0010(14)
C27 0.0461(17) 0.0483(18) 0.0449(14) -0.0040(13) 0.0083(12) -0.0067(15)
O28 0.0391(10) 0.0534(11) 0.0470(9) 0.0024(8) 0.0135(7) 0.0029(8)
O29 0.0507(10) 0.0478(11) 0.0381(8) 0.0033(7) 0.0200(7) 0.0023(8)
C30 0.057(2) 0.070(2) 0.0415(15) 0.0041(14) 0.0233(14) -0.0012(17)
O31 0.0570(11) 0.0376(10) 0.0451(8) 0.0086(8) 0.0157(8) 0.0035(8)
C32 0.0619(19) 0.0450(18) 0.0412(15) 0.0011(14) 0.0120(13) 0.0126(15)

loop_
_atom_type_symbol
_atom_type_description
_atom_type_scat_dispersion_real
_atom_type_scat_dispersion_imag
_atom_type_scat_source
C C 0.0033 0.0016 'International Tables Vol C Tables 4.2.6.8 and 6.1.1.4'
H H 0.0000 0.0000 'International Tables Vol C Tables 4.2.6.8 and 6.1.1.4'
O O 0.0106 0.0060 'International Tables Vol C Tables 4.2.6.8 and 6.1.1.4'

loop_
_geom_angle_atom_site_label_1
_geom_angle_atom_site_label_2
_geom_angle_atom_site_label_3
_geom_angle
C12 O1 C2 107.54(14)
O1 C2 C13 109.21(16)
O1 C2 C3 107.68(16)
C13 C2 C3 114.23(16)
O1 C2 C6 107.14(15)
C13 C2 C6 114.84(17)
C3 C2 C6 103.25(16)
C4 C3 C21 126.63(19)
C4 C3 C2 112.46(16)
C21 C3 C2 120.83(18)
C3 C4 C5 109.56(18)
C3 C4 C27 129.4(2)
C5 C4 C27 120.9(2)
O28 C5 C4 125.4(2)
O28 C5 C6 126.14(19)
C4 C5 C6 108.43(17)
C7 C6 C5 114.06(18)
C7 C6 C2 101.01(17)
C5 C6 C2 103.75(16)
C7 C6 H6 112.7(11)
C5 C6 H6 111.6(10)
C2 C6 H6 112.9(10)
C12 C7 C8 118.1(2)
C12 C7 C6 110.21(17)
C8 C7 C6 131.65(19)
O29 C8 C9 124.71(18)
O29 C8 C7 115.84(19)
C9 C8 C7 119.5(2)
C8 C9 C10 119.98(19)
C8 C9 H9 122.2(11)
C10 C9 H9 117.8(11)
O31 C10 C11 123.03(19)
O31 C10 C9 114.87(18)
C11 C10 C9 122.1(2)
C12 C11 C10 115.6(2)
C12 C11 H11 121.0(13)
C10 C11 H11 123.5(13)
C7 C12 O1 112.82(19)
C7 C12 C11 124.79(18)
O1 C12 C11 122.36(18)
C18 C13 C14 117.9(2)
C18 C13 C2 122.0(2)
C14 C13 C2 120.1(2)
C13 C14 C15 122.2(2)
C13 C14 H14 120.2(12)
C15 C14 H14 117.6(11)
C16 C15 C14 119.1(2)
C16 C15 H15 118.4(13)
C14 C15 H15 122.4(13)
O19 C16 C15 124.6(2)
O19 C16 C17 115.8(2)
C15 C16 C17 119.6(2)
C18 C17 C16 120.0(2)
C18 C17 H17 121.3(14)
C16 C17 H17 118.8(14)
C13 C18 C17 121.2(2)
C13 C18 H18 118.1(12)
C17 C18 H18 120.6(12)
C16 O19 C20 117.1(2)
O19 C20 H20A 102.9(15)
O19 C20 H20B 112.7(13)
H20A C20 H20B 113(2)
O19 C20 H20C 107.6(14)
H20A C20 H20C 113.2(19)
H20B C20 H20C 108(2)
C26 C21 C22 118.1(2)
C26 C21 C3 119.5(2)
C22 C21 C3 122.4(2)
C23 C22 C21 120.8(2)
C23 C22 H22 119.4(12)
C21 C22 H22 119.8(12)
C24 C23 C22 120.4(3)
C24 C23 H23 118.2(12)
C22 C23 H23 121.3(12)
C23 C24 C25 119.6(2)
C23 C24 H24 117.9(13)
C25 C24 H24 122.5(13)
C24 C25 C26 120.2(3)
C24 C25 H25 120.5(13)
C26 C25 H25 119.2(13)
C25 C26 C21 120.8(3)
C25 C26 H26 119.1(13)
C21 C26 H26 120.1(13)
C4 C27 H27A 110.5(13)
C4 C27 H27B 113.1(14)
H27A C27 H27B 111.2(19)
C4 C27 H27C 112.9(15)
H27A C27 H27C 107(2)
H27B C27 H27C 102(2)
C8 O29 C30 116.21(19)
O29 C30 H30A 105.1(12)
O29 C30 H30B 108.1(14)
H30A C30 H30B 113.4(18)
O29 C30 H30C 109.2(13)
H30A C30 H30C 108.9(19)
H30B C30 H30C 112(2)
C10 O31 C32 117.29(17)
O31 C32 H32A 107.5(11)
O31 C32 H32B 113.7(14)
H32A C32 H32B 106.2(19)
O31 C32 H32C 111.2(13)
H32A C32 H32C 112.0(18)
H32B C32 H32C 106.2(18)

loop_
_geom_bond_atom_site_label_1
_geom_bond_atom_site_label_2
_geom_bond_distance
O1 C12 1.380(2)
O1 C2 1.463(2)
C2 C13 1.516(3)
C2 C3 1.532(3)
C2 C6 1.562(3)
C3 C4 1.340(3)
C3 C21 1.482(3)
C4 C5 1.480(3)
C4 C27 1.495(3)
C5 O28 1.219(2)
C5 C6 1.515(3)
C6 C7 1.504(3)
C6 H6 1.00(2)
C7 C12 1.375(3)
C7 C8 1.405(3)
C8 O29 1.367(2)
C8 C9 1.379(3)
C9 C10 1.399(3)
C9 H9 1.012(19)
C10 O31 1.371(2)
C10 C11 1.391(3)
C11 C12 1.382(3)
C11 H11 0.98(2)
C13 C18 1.378(3)
C13 C14 1.382(3)
C14 C15 1.384(3)
C14 H14 0.926(19)
C15 C16 1.383(3)
C15 H15 0.96(2)
C16 O19 1.368(2)
C16 C17 1.389(3)
C17 C18 1.385(3)
C17 H17 0.97(2)
C18 H18 0.97(2)
O19 C20 1.435(3)
C20 H20A 0.98(3)
C20 H20B 1.02(2)
C20 H20C 1.04(3)
C21 C26 1.389(3)
C21 C22 1.391(3)
C22 C23 1.380(3)
C22 H22 0.93(2)
C23 C24 1.375(4)
C23 H23 0.97(2)
C24 C25 1.376(3)
C24 H24 1.01(2)
C25 C26 1.385(3)
C25 H25 0.90(2)
C26 H26 0.94(2)
C27 H27A 1.02(2)
C27 H27B 0.97(3)
C27 H27C 1.02(3)
O29 C30 1.429(3)
C30 H30A 1.00(2)
C30 H30B 0.97(2)
C30 H30C 1.06(3)
O31 C32 1.419(3)
C32 H32A 0.99(2)
C32 H32B 1.05(3)
C32 H32C 0.95(2)

loop_
_geom_torsion_atom_site_label_1
_geom_torsion_atom_site_label_2
_geom_torsion_atom_site_label_3
_geom_torsion_atom_site_label_4
_geom_torsion
C12 O1 C2 C13 136.49(15)
C12 O1 C2 C3 -98.96(16)
C12 O1 C2 C6 11.5(2)
O1 C2 C3 C4 122.94(18)
C13 C2 C3 C4 -115.6(2)
C6 C2 C3 C4 9.8(2)
O1 C2 C3 C21 -54.1(2)
C13 C2 C3 C21 67.4(3)
C6 C2 C3 C21 -167.20(18)
C21 C3 C4 C5 176.7(2)
C2 C3 C4 C5 -0.1(3)
C21 C3 C4 C27 -6.8(4)
C2 C3 C4 C27 176.4(2)
C3 C4 C5 O28 169.1(2)
C27 C4 C5 O28 -7.8(3)
C3 C4 C5 C6 -10.2(2)
C27 C4 C5 C6 172.9(2)
O28 C5 C6 C7 87.4(3)
C4 C5 C6 C7 -93.4(2)
O28 C5 C6 C2 -163.7(2)
C4 C5 C6 C2 15.6(2)
O1 C2 C6 C7 -10.0(2)
C13 C2 C6 C7 -131.45(18)
C3 C2 C6 C7 103.55(18)
O1 C2 C6 C5 -128.34(17)
C13 C2 C6 C5 110.2(2)
C3 C2 C6 C5 -14.8(2)
C5 C6 C7 C12 115.8(2)
C2 C6 C7 C12 5.2(2)
C5 C6 C7 C8 -66.1(3)
C2 C6 C7 C8 -176.7(2)
C12 C7 C8 O29 179.14(18)
C6 C7 C8 O29 1.2(3)
C12 C7 C8 C9 -1.1(3)
C6 C7 C8 C9 -179.1(2)
O29 C8 C9 C10 179.79(19)
C7 C8 C9 C10 0.1(3)
C8 C9 C10 O31 -179.91(18)
C8 C9 C10 C11 0.8(3)
O31 C10 C11 C12 -179.80(19)
C9 C10 C11 C12 -0.5(3)
C8 C7 C12 O1 -176.60(17)
C6 C7 C12 O1 1.7(2)
C8 C7 C12 C11 1.4(3)
C6 C7 C12 C11 179.79(19)
C2 O1 C12 C7 -8.5(2)
C2 O1 C12 C11 173.35(19)
C10 C11 C12 C7 -0.6(3)
C10 C11 C12 O1 177.26(18)
O1 C2 C13 C18 -6.5(2)
C3 C2 C13 C18 -127.15(19)
C6 C2 C13 C18 113.8(2)
O1 C2 C13 C14 172.70(15)
C3 C2 C13 C14 52.1(2)
C6 C2 C13 C14 -67.0(2)
C18 C13 C14 C15 1.6(3)
C2 C13 C14 C15 -177.61(17)
C13 C14 C15 C16 -1.7(3)
C14 C15 C16 O19 -179.48(18)
C14 C15 C16 C17 -0.2(3)
O19 C16 C17 C18 -178.71(18)
C15 C16 C17 C18 1.9(3)
C14 C13 C18 C17 0.2(3)
C2 C13 C18 C17 179.41(18)
C16 C17 C18 C13 -1.9(3)
C15 C16 O19 C20 -12.2(3)
C17 C16 O19 C20 168.5(2)
C4 C3 C21 C26 -48.7(3)
C2 C3 C21 C26 127.9(2)
C4 C3 C21 C22 131.2(2)
C2 C3 C21 C22 -52.2(3)
C26 C21 C22 C23 1.2(3)
C3 C21 C22 C23 -178.7(2)
C21 C22 C23 C24 -2.0(4)
C22 C23 C24 C25 0.7(4)
C23 C24 C25 C26 1.3(4)
C24 C25 C26 C21 -2.1(4)
C22 C21 C26 C25 0.9(3)
C3 C21 C26 C25 -179.2(2)
C9 C8 O29 C30 0.3(3)
C7 C8 O29 C30 -180.0(2)
C11 C10 O31 C32 -9.5(3)
C9 C10 O31 C32 171.2(2)
